data_4022858
loop_
_publ_author_name
'Alexander F. Pozharskii'
'Alexander V. Degtyarev'
'Oksana V. Ryabtsova'
'Valery A. Ozeryanskii'
'Mikhail E. Kletskii'
'Zoya A. Starikova'
'Lucjan Sobczyk'
'Alexander Filarowski'

_publ_section_title
;
 2-\a-Hydroxyalkyl- and 2,7-Di(\a-hydroxyalkyl)
 -1,8-bis(dimethylamino)naphthalenes: Stabilization
 of Nonconventional In/Out Conformers of "Proton Sponges"
 via N&#x00B7;&#x00B7;&#x00B7;H-O Intramolecular Hydrogen Bonding.
 A Remarkable Kind of Tandem Nitrogen Inversion
;
_journal_name_full 'Journal of Organic Chemistry'
_journal_page_first 3006
_journal_page_last 3019
_journal_paper_doi 10.1021/jo062667v
_journal_volume 72
_journal_year 2007
_chemical_formula_moiety 'C28 H30 N2 O2, 0.5(C2 H3 N)'
_chemical_formula_sum 'C29 H31.5 N2.5 O2'
_chemical_formula_weight 447.07
_chemical_name_systematic
; 
 ? 
;
_space_group_IT_number 15
_symmetry_cell_setting monoclinic
_symmetry_space_group_name_Hall '-C 2yc'
_symmetry_space_group_name_H-M 'C 1 2/c 1'
_atom_sites_solution_hydrogens mixed
_atom_sites_solution_primary direct
_atom_sites_solution_secondary difmap
_audit_creation_method SHELXL-97
_cell_angle_alpha 90.00
_cell_angle_beta 105.8420(10)
_cell_angle_gamma 90.00
_cell_formula_units_Z 16
_cell_length_a 26.1078(17)
_cell_length_b 8.7845(6)
_cell_length_c 44.836(3)
_cell_measurement_reflns_used 2619
_cell_measurement_temperature 100(2)
_cell_measurement_theta_max 21.63
_cell_measurement_theta_min 2.46
_cell_volume 9892.4(11)
_computing_cell_refinement 'APEX2 (Bruker, 2005)'
_computing_data_collection 'APEX2 (Bruker, 2005)'
_computing_data_reduction 'APEX2 (Bruker, 2005)'
_computing_molecular_graphics 'SHELXTL ver. 5.1 (Sheldrick, 1998)'
_computing_publication_material 'SHELXTL ver. 5.1 (Sheldrick, 1998)'
_computing_structure_refinement 'SHELXTL ver. 5.1 (Sheldrick, 1998)'
_computing_structure_solution 'SHELXTL ver. 5.1 (Sheldrick, 1998)'
_diffrn_ambient_temperature 100(2)
_diffrn_measured_fraction_theta_full 0.996
_diffrn_measured_fraction_theta_max 0.996
_diffrn_measurement_device_type 'Bruker SMART APEX2 CCD area detector'
_diffrn_measurement_method 'phi and omega scans'
_diffrn_radiation_monochromator graphite
_diffrn_radiation_source 'fine-focus sealed tube'
_diffrn_radiation_type MoK\a
_diffrn_radiation_wavelength 0.71073
_diffrn_reflns_av_R_equivalents 0.0641
_diffrn_reflns_av_sigmaI/netI 0.1356
_diffrn_reflns_limit_h_max 34
_diffrn_reflns_limit_h_min -34
_diffrn_reflns_limit_k_max 11
_diffrn_reflns_limit_k_min -11
_diffrn_reflns_limit_l_max 59
_diffrn_reflns_limit_l_min -59
_diffrn_reflns_number 54507
_diffrn_reflns_theta_full 28.00
_diffrn_reflns_theta_max 28.00
_diffrn_reflns_theta_min 1.62
_exptl_absorpt_coefficient_mu 0.076
_exptl_absorpt_correction_type none
_exptl_crystal_colour colorless
_exptl_crystal_density_diffrn 1.201
_exptl_crystal_density_meas 0
_exptl_crystal_density_method 'not measured'
_exptl_crystal_description prism
_exptl_crystal_F_000 3824
_exptl_crystal_size_max 0.50
_exptl_crystal_size_mid 0.35
_exptl_crystal_size_min 0.25
_refine_diff_density_max 0.243
_refine_diff_density_min -0.241
_refine_diff_density_rms 0.053
_refine_ls_extinction_method none
_refine_ls_goodness_of_fit_ref 1.009
_refine_ls_hydrogen_treatment constr
_refine_ls_matrix_type full
_refine_ls_number_parameters 627
_refine_ls_number_reflns 11911
_refine_ls_number_restraints 0
_refine_ls_restrained_S_all 1.009
_refine_ls_R_factor_all 0.1534
_refine_ls_R_factor_gt 0.0582
_refine_ls_shift/su_max 0.001
_refine_ls_shift/su_mean 0.000
_refine_ls_structure_factor_coef Fsqd
_refine_ls_weighting_details 'calc w=1/[\s^2^(Fo^2^)+(0.0153P)^2^] where P=(Fo^2^+2Fc^2^)/3'
_refine_ls_weighting_scheme calc
_refine_ls_wR_factor_gt 0.0734
_refine_ls_wR_factor_ref 0.0919
_reflns_number_gt 5681
_reflns_number_total 11911
_reflns_threshold_expression I>2\s(I)
_cod_data_source_file jo062667vsi20061228_103824.cif
_cod_data_source_block final
_cod_depositor_comments
;
The following automatic conversions were performed:
'_symmetry_cell_setting' value 'Monoclinic' changed to 'monoclinic'
according to '/home/saulius/struct/CIF-dictionaries/cif_core.dic'
dictionary named 'cif_core.dic' version 2.4.1 from 2010-06-29.

Automatic conversion script
Id: cif_fix_enum 1527 2010-12-29 10:47:43Z saulius 
;
_cod_original_sg_symbol_H-M 'C 2/c'
_cod_original_formula_sum 'C29 H31.50 N2.50 O2'
_cod_database_code 4022858

loop_
_symmetry_equiv_pos_as_xyz
'x, y, z'
'-x, y, -z+1/2'
'x+1/2, y+1/2, z'
'-x+1/2, y+1/2, -z+1/2'
'-x, -y, -z'
'x, -y, z-1/2'
'-x+1/2, -y+1/2, -z'
'x+1/2, -y+1/2, z-1/2'

loop_
_atom_site_label
_atom_site_type_symbol
_atom_site_fract_x
_atom_site_fract_y
_atom_site_fract_z
_atom_site_U_iso_or_equiv
_atom_site_adp_type
_atom_site_occupancy
_atom_site_symmetry_multiplicity
_atom_site_calc_flag
_atom_site_refinement_flags
_atom_site_disorder_assembly
_atom_site_disorder_group
O1A O 0.42501(6) 0.44647(18) 0.22488(3) 0.0310(4) Uani 1 1 d . . .
H1A H 0.4362 0.4593 0.2444 0.037 Uiso 1 1 d R . .
O2A O 0.19152(6) 0.51362(17) 0.02852(3) 0.0266(4) Uani 1 1 d . . .
H2A H 0.1782 0.5482 0.0104 0.032 Uiso 1 1 d R . .
N1A N 0.32331(7) 0.6507(2) 0.16627(4) 0.0196(4) Uani 1 1 d . . .
N2A N 0.26520(7) 0.6910(2) 0.10570(4) 0.0177(4) Uani 1 1 d . . .
C1A C 0.32917(8) 0.4973(3) 0.15810(5) 0.0174(5) Uani 1 1 d . . .
C2A C 0.35334(8) 0.3917(3) 0.18054(5) 0.0184(5) Uani 1 1 d . . .
C3A C 0.36578(9) 0.2446(3) 0.17243(5) 0.0226(6) Uani 1 1 d . . .
H3AA H 0.3832 0.1771 0.1879 0.027 Uiso 1 1 calc R . .
C4A C 0.35268(9) 0.1997(3) 0.14226(5) 0.0224(6) Uani 1 1 d . . .
H4AA H 0.3622 0.1031 0.1372 0.027 Uiso 1 1 calc R . .
C5A C 0.32474(8) 0.2988(3) 0.11870(5) 0.0180(5) Uani 1 1 d . . .
C6A C 0.30881(9) 0.2437(3) 0.08798(5) 0.0229(6) Uani 1 1 d . . .
H6AA H 0.3165 0.1439 0.0838 0.027 Uiso 1 1 calc R . .
C7A C 0.28240(9) 0.3349(3) 0.06447(5) 0.0231(6) Uani 1 1 d . . .
H7AA H 0.2724 0.2968 0.0444 0.028 Uiso 1 1 calc R . .
C8A C 0.26977(9) 0.4861(3) 0.06991(5) 0.0188(5) Uani 1 1 d . . .
C9A C 0.28246(8) 0.5435(2) 0.10004(5) 0.0169(5) Uani 1 1 d . . .
C10A C 0.31177(8) 0.4496(2) 0.12574(5) 0.0163(5) Uani 1 1 d . . .
C11A C 0.37006(10) 0.7368(3) 0.18254(5) 0.0339(7) Uani 1 1 d . . .
H11A H 0.4005 0.7002 0.1766 0.051 Uiso 1 1 calc R . .
H11B H 0.3759 0.7246 0.2045 0.051 Uiso 1 1 calc R . .
H11C H 0.3646 0.8426 0.1773 0.051 Uiso 1 1 calc R . .
C12A C 0.27431(9) 0.6950(3) 0.17302(5) 0.0314(6) Uani 1 1 d . . .
H12A H 0.2457 0.6324 0.1614 0.047 Uiso 1 1 calc R . .
H12B H 0.2668 0.7998 0.1674 0.047 Uiso 1 1 calc R . .
H12C H 0.2780 0.6823 0.1948 0.047 Uiso 1 1 calc R . .
C13A C 0.20892(9) 0.7269(3) 0.09550(5) 0.0279(6) Uani 1 1 d . . .
H13A H 0.1885 0.6365 0.0961 0.042 Uiso 1 1 calc R . .
H13B H 0.2003 0.7656 0.0747 0.042 Uiso 1 1 calc R . .
H13C H 0.2007 0.8023 0.1090 0.042 Uiso 1 1 calc R . .
C14A C 0.30055(9) 0.8179(3) 0.10588(5) 0.0291(6) Uani 1 1 d . . .
H14A H 0.3368 0.7840 0.1129 0.044 Uiso 1 1 calc R . .
H14B H 0.2944 0.8956 0.1196 0.044 Uiso 1 1 calc R . .
H14C H 0.2939 0.8585 0.0853 0.044 Uiso 1 1 calc R . .
C15A C 0.36834(9) 0.4286(3) 0.21495(5) 0.0234(6) Uani 1 1 d . . .
H15A H 0.3518 0.5256 0.2179 0.028 Uiso 1 1 calc R . .
C16A C 0.34908(9) 0.3067(3) 0.23318(5) 0.0234(6) Uani 1 1 d . . .
C17A C 0.29736(10) 0.3067(4) 0.23434(6) 0.0533(9) Uani 1 1 d . . .
H17A H 0.2740 0.3802 0.2234 0.064 Uiso 1 1 calc R . .
C18A C 0.27921(11) 0.1994(4) 0.25141(7) 0.0805(13) Uani 1 1 d . . .
H18A H 0.2440 0.2018 0.2522 0.097 Uiso 1 1 calc R . .
C19A C 0.31340(11) 0.0878(4) 0.26738(7) 0.0647(11) Uani 1 1 d . . .
H19A H 0.3012 0.0152 0.2789 0.078 Uiso 1 1 calc R . .
C20A C 0.36482(10) 0.0847(3) 0.26619(5) 0.0388(7) Uani 1 1 d . . .
H20A H 0.3879 0.0098 0.2767 0.047 Uiso 1 1 calc R . .
C21A C 0.38257(10) 0.1944(3) 0.24905(5) 0.0298(6) Uani 1 1 d . . .
H21A H 0.4178 0.1922 0.2483 0.036 Uiso 1 1 calc R . .
C22A C 0.24343(8) 0.5791(3) 0.04140(5) 0.0211(5) Uani 1 1 d . . .
H22A H 0.2397 0.6850 0.0474 0.025 Uiso 1 1 calc R . .
C23A C 0.27760(9) 0.5730(3) 0.01864(5) 0.0189(5) Uani 1 1 d . . .
C24A C 0.26621(9) 0.4792(3) -0.00676(5) 0.0271(6) Uani 1 1 d . . .
H24A H 0.2353 0.4208 -0.0113 0.033 Uiso 1 1 calc R . .
C25A C 0.30033(10) 0.4700(3) -0.02584(5) 0.0340(7) Uani 1 1 d . . .
H25A H 0.2924 0.4053 -0.0429 0.041 Uiso 1 1 calc R . .
C26A C 0.34586(10) 0.5573(3) -0.01923(5) 0.0333(7) Uani 1 1 d . . .
H26A H 0.3691 0.5506 -0.0317 0.040 Uiso 1 1 calc R . .
C27A C 0.35697(9) 0.6548(3) 0.00583(5) 0.0291(6) Uani 1 1 d . . .
H27A H 0.3874 0.7152 0.0101 0.035 Uiso 1 1 calc R . .
C28A C 0.32311(9) 0.6629(3) 0.02464(5) 0.0227(6) Uani 1 1 d . . .
H28A H 0.3308 0.7290 0.0415 0.027 Uiso 1 1 calc R . .
O1B O 0.10384(6) 1.33905(17) 0.03966(3) 0.0268(4) Uani 1 1 d . . .
H1B H 0.1292 1.3893 0.0360 0.032 Uiso 1 1 d R . .
O2B O 0.02162(8) 0.9544(2) 0.21367(4) 0.0272(5) Uani 1 1 d . . .
H2B H -0.0067(8) 0.956(3) 0.2110(5) 0.010(7) Uiso 1 1 d . . .
N1B N 0.13821(7) 1.2282(2) 0.12177(4) 0.0205(5) Uani 1 1 d . . .
N2B N 0.11385(7) 1.0868(2) 0.17076(4) 0.0208(5) Uani 1 1 d . . .
C1B C 0.08263(9) 1.2376(2) 0.10791(5) 0.0176(5) Uani 1 1 d . . .
C2B C 0.06234(9) 1.3190(2) 0.08083(5) 0.0187(5) Uani 1 1 d . . .
C3B C 0.00750(9) 1.3171(3) 0.06535(5) 0.0224(6) Uani 1 1 d . . .
H3BA H -0.0051 1.3715 0.0470 0.027 Uiso 1 1 calc R . .
C4B C -0.02700(9) 1.2363(2) 0.07700(5) 0.0210(5) Uani 1 1 d . . .
H4BA H -0.0630 1.2343 0.0664 0.025 Uiso 1 1 calc R . .
C5B C -0.00875(9) 1.1556(2) 0.10510(5) 0.0177(5) Uani 1 1 d . . .
C6B C -0.04643(9) 1.0734(2) 0.11645(5) 0.0204(5) Uani 1 1 d . . .
H6BA H -0.0823 1.0764 0.1057 0.024 Uiso 1 1 calc R . .
C7B C -0.03048(9) 0.9910(2) 0.14282(5) 0.0195(5) Uani 1 1 d . . .
H7BA H -0.0554 0.9350 0.1496 0.023 Uiso 1 1 calc R . .
C8B C 0.02329(9) 0.9888(2) 0.16013(5) 0.0169(5) Uani 1 1 d . . .
C9B C 0.06111(8) 1.0744(2) 0.15092(5) 0.0172(5) Uani 1 1 d . . .
C10B C 0.04607(8) 1.1562(2) 0.12160(5) 0.0156(5) Uani 1 1 d . . .
C11B C 0.16232(9) 1.3417(3) 0.14476(5) 0.0318(6) Uani 1 1 d . . .
H11D H 0.1371 1.3728 0.1557 0.048 Uiso 1 1 calc R . .
H11E H 0.1726 1.4282 0.1347 0.048 Uiso 1 1 calc R . .
H11F H 0.1932 1.2992 0.1592 0.048 Uiso 1 1 calc R . .
C12B C 0.17283(9) 1.1713(3) 0.10369(5) 0.0329(7) Uani 1 1 d . . .
H12D H 0.1540 1.0969 0.0891 0.049 Uiso 1 1 calc R . .
H12E H 0.2038 1.1252 0.1173 0.049 Uiso 1 1 calc R . .
H12F H 0.1835 1.2542 0.0928 0.049 Uiso 1 1 calc R . .
C13B C 0.15280(9) 0.9740(3) 0.16787(5) 0.0312(6) Uani 1 1 d . . .
H13D H 0.1449 0.9400 0.1468 0.047 Uiso 1 1 calc R . .
H13E H 0.1515 0.8890 0.1811 0.047 Uiso 1 1 calc R . .
H13F H 0.1877 1.0184 0.1738 0.047 Uiso 1 1 calc R . .
C14B C 0.12152(9) 1.1477(3) 0.20193(5) 0.0304(6) Uani 1 1 d . . .
H14D H 0.0943 1.2214 0.2018 0.046 Uiso 1 1 calc R . .
H14E H 0.1558 1.1953 0.2087 0.046 Uiso 1 1 calc R . .
H14F H 0.1194 1.0664 0.2159 0.046 Uiso 1 1 calc R . .
C15B C 0.09788(9) 1.4168(2) 0.06660(5) 0.0200(5) Uani 1 1 d . . .
H15B H 0.1330 1.4256 0.0816 0.024 Uiso 1 1 calc R . .
C16B C 0.07470(9) 1.5755(3) 0.05922(5) 0.0191(5) Uani 1 1 d . . .
C17B C 0.07799(9) 1.6765(3) 0.08347(5) 0.0251(6) Uani 1 1 d . . .
H17B H 0.0936 1.6449 0.1037 0.030 Uiso 1 1 calc R . .
C18B C 0.05848(9) 1.8237(3) 0.07805(6) 0.0306(6) Uani 1 1 d . . .
H18B H 0.0614 1.8904 0.0945 0.037 Uiso 1 1 calc R . .
C19B C 0.03471(10) 1.8707(3) 0.04810(6) 0.0313(6) Uani 1 1 d . . .
H19B H 0.0216 1.9693 0.0443 0.038 Uiso 1 1 calc R . .
C20B C 0.03059(10) 1.7703(3) 0.02387(5) 0.0318(7) Uani 1 1 d . . .
H20B H 0.0140 1.8009 0.0037 0.038 Uiso 1 1 calc R . .
C21B C 0.05097(9) 1.6240(3) 0.02939(5) 0.0261(6) Uani 1 1 d . . .
H21B H 0.0486 1.5581 0.0128 0.031 Uiso 1 1 calc R . .
C22B C 0.03839(9) 0.8886(2) 0.18880(5) 0.0200(5) Uani 1 1 d . . .
H22B H 0.0774 0.8842 0.1955 0.024 Uiso 1 1 calc R . .
C23B C 0.01871(8) 0.7262(2) 0.18137(5) 0.0182(5) Uani 1 1 d . . .
C24B C 0.02586(9) 0.6553(3) 0.15503(5) 0.0283(6) Uani 1 1 d . . .
H24B H 0.0403 0.7105 0.1416 0.034 Uiso 1 1 calc R . .
C25B C 0.01204(10) 0.5054(3) 0.14848(6) 0.0354(7) Uani 1 1 d . . .
H25B H 0.0166 0.4608 0.1306 0.043 Uiso 1 1 calc R . .
C26B C -0.00872(9) 0.4209(3) 0.16850(5) 0.0306(6) Uani 1 1 d . . .
H26B H -0.0175 0.3190 0.1644 0.037 Uiso 1 1 calc R . .
C27B C -0.01624(9) 0.4896(3) 0.19456(5) 0.0270(6) Uani 1 1 d . . .
H27B H -0.0303 0.4338 0.2081 0.032 Uiso 1 1 calc R . .
C28B C -0.00304(8) 0.6414(3) 0.20077(5) 0.0204(5) Uani 1 1 d . . .
H28B H -0.0089 0.6867 0.2183 0.024 Uiso 1 1 calc R . .
N1S N 0.11936(10) 0.4871(3) -0.03640(6) 0.0462(7) Uani 1 1 d . . .
C1S C 0.1071(4) 0.3653(12) -0.03909(19) 0.0281(18) Uani 0.612(9) 1 d P A 1
C2S C 0.0963(2) 0.2033(6) -0.0407(2) 0.069(3) Uani 0.612(9) 1 d P A 1
H2SA H 0.0896 0.1758 -0.0622 0.082 Uiso 0.612(9) 1 d PR A 1
H2SB H 0.0658 0.1788 -0.0336 0.082 Uiso 0.612(9) 1 d PR A 1
H2SC H 0.1282 0.1571 -0.0281 0.082 Uiso 0.612(9) 1 d PR A 1
C1S' C 0.1014(7) 0.394(2) -0.0513(3) 0.037(4) Uani 0.388(9) 1 d P A 2
C2S' C 0.0703(4) 0.285(2) -0.0724(4) 0.128(9) Uani 0.388(9) 1 d P A 2
H2SD H 0.0435 0.3305 -0.0891 0.153 Uiso 0.388(9) 1 d PR A 2
H2SE H 0.0569 0.2110 -0.0607 0.153 Uiso 0.388(9) 1 d PR A 2
H2SF H 0.0991 0.2393 -0.0786 0.153 Uiso 0.388(9) 1 d PR A 2

loop_
_atom_site_aniso_label
_atom_site_aniso_U_11
_atom_site_aniso_U_22
_atom_site_aniso_U_33
_atom_site_aniso_U_23
_atom_site_aniso_U_13
_atom_site_aniso_U_12
O1A 0.0247(10) 0.0379(11) 0.0268(10) 0.0003(8) 0.0008(8) -0.0094(9)
O2A 0.0204(9) 0.0393(11) 0.0193(9) 0.0004(8) 0.0043(7) -0.0068(8)
N1A 0.0189(11) 0.0186(11) 0.0201(10) -0.0051(9) 0.0034(9) 0.0006(9)
N2A 0.0162(11) 0.0145(11) 0.0226(11) -0.0028(8) 0.0055(9) -0.0021(9)
C1A 0.0146(12) 0.0188(13) 0.0208(13) 0.0003(10) 0.0081(10) -0.0021(11)
C2A 0.0162(13) 0.0217(14) 0.0185(12) -0.0017(10) 0.0063(10) -0.0015(11)
C3A 0.0198(14) 0.0221(15) 0.0260(14) 0.0071(11) 0.0065(11) 0.0039(11)
C4A 0.0240(14) 0.0149(14) 0.0312(14) -0.0026(11) 0.0122(12) -0.0003(11)
C5A 0.0180(13) 0.0167(14) 0.0211(13) -0.0001(10) 0.0086(11) -0.0021(11)
C6A 0.0302(15) 0.0163(14) 0.0245(13) -0.0029(11) 0.0116(12) -0.0023(11)
C7A 0.0315(15) 0.0226(15) 0.0183(13) -0.0040(11) 0.0119(11) -0.0059(12)
C8A 0.0195(13) 0.0186(14) 0.0203(13) 0.0003(10) 0.0086(11) -0.0030(11)
C9A 0.0159(13) 0.0153(13) 0.0222(13) -0.0012(10) 0.0099(11) -0.0059(10)
C10A 0.0142(12) 0.0150(13) 0.0213(12) -0.0001(10) 0.0075(10) -0.0035(10)
C11A 0.0405(17) 0.0232(16) 0.0337(15) -0.0034(12) 0.0029(13) -0.0070(13)
C12A 0.0374(16) 0.0339(17) 0.0249(14) -0.0022(12) 0.0119(13) 0.0081(13)
C13A 0.0271(15) 0.0294(16) 0.0291(14) -0.0042(12) 0.0110(12) 0.0038(12)
C14A 0.0371(16) 0.0182(14) 0.0354(15) 0.0010(12) 0.0155(13) -0.0005(13)
C15A 0.0211(14) 0.0261(15) 0.0220(13) 0.0007(11) 0.0042(11) 0.0005(12)
C16A 0.0199(14) 0.0312(16) 0.0187(13) 0.0018(11) 0.0044(11) 0.0004(12)
C17A 0.0254(17) 0.092(3) 0.0451(18) 0.0392(18) 0.0143(14) 0.0141(17)
C18A 0.0214(18) 0.145(4) 0.076(2) 0.066(2) 0.0149(17) 0.000(2)
C19A 0.0352(19) 0.099(3) 0.055(2) 0.045(2) 0.0036(16) -0.0226(19)
C20A 0.0334(17) 0.0409(18) 0.0376(17) 0.0138(14) 0.0020(14) -0.0072(14)
C21A 0.0204(14) 0.0345(17) 0.0339(15) 0.0053(13) 0.0063(12) -0.0054(13)
C22A 0.0215(14) 0.0241(14) 0.0181(13) -0.0042(11) 0.0061(11) -0.0054(11)
C23A 0.0196(13) 0.0221(14) 0.0152(12) 0.0015(10) 0.0048(10) 0.0007(11)
C24A 0.0277(15) 0.0315(16) 0.0246(14) -0.0057(12) 0.0113(12) -0.0109(12)
C25A 0.0379(17) 0.0414(18) 0.0264(15) -0.0132(13) 0.0148(13) -0.0161(14)
C26A 0.0318(16) 0.0474(18) 0.0263(15) -0.0058(13) 0.0176(13) -0.0092(14)
C27A 0.0271(15) 0.0370(17) 0.0261(14) -0.0023(12) 0.0122(12) -0.0129(13)
C28A 0.0250(14) 0.0265(15) 0.0168(12) -0.0034(11) 0.0060(11) -0.0045(12)
O1B 0.0357(10) 0.0238(10) 0.0276(9) -0.0031(8) 0.0200(8) -0.0024(8)
O2B 0.0346(13) 0.0267(11) 0.0250(10) -0.0071(8) 0.0161(10) -0.0042(10)
N1B 0.0166(11) 0.0218(12) 0.0247(11) 0.0007(9) 0.0081(9) -0.0017(9)
N2B 0.0207(11) 0.0234(12) 0.0181(10) -0.0022(9) 0.0050(9) -0.0012(9)
C1B 0.0190(13) 0.0142(13) 0.0214(13) -0.0058(10) 0.0089(11) -0.0021(10)
C2B 0.0223(14) 0.0152(13) 0.0207(13) -0.0034(10) 0.0095(11) -0.0020(11)
C3B 0.0276(14) 0.0216(14) 0.0177(13) 0.0006(11) 0.0056(11) -0.0018(12)
C4B 0.0195(13) 0.0236(14) 0.0195(13) -0.0015(11) 0.0046(11) -0.0023(11)
C5B 0.0220(13) 0.0138(13) 0.0194(12) -0.0021(10) 0.0089(11) -0.0020(11)
C6B 0.0180(13) 0.0183(14) 0.0256(13) -0.0033(11) 0.0071(11) -0.0010(11)
C7B 0.0220(14) 0.0156(13) 0.0241(13) -0.0009(11) 0.0118(11) -0.0045(11)
C8B 0.0243(14) 0.0116(13) 0.0164(12) -0.0039(10) 0.0085(11) 0.0021(11)
C9B 0.0175(13) 0.0158(13) 0.0196(12) -0.0044(10) 0.0073(10) 0.0022(11)
C10B 0.0194(13) 0.0115(12) 0.0169(12) -0.0026(10) 0.0066(10) 0.0002(10)
C11B 0.0227(15) 0.0363(17) 0.0322(15) 0.0044(13) 0.0003(12) -0.0087(13)
C12B 0.0269(15) 0.0324(17) 0.0451(17) 0.0089(13) 0.0199(13) 0.0052(13)
C13B 0.0234(15) 0.0356(17) 0.0352(15) 0.0049(12) 0.0087(12) 0.0045(13)
C14B 0.0310(16) 0.0319(16) 0.0248(14) -0.0006(12) 0.0016(12) -0.0064(13)
C15B 0.0211(13) 0.0225(14) 0.0187(13) -0.0033(11) 0.0090(11) -0.0018(11)
C16B 0.0192(13) 0.0194(13) 0.0233(13) -0.0006(11) 0.0133(11) -0.0033(11)
C17B 0.0248(14) 0.0296(16) 0.0217(13) -0.0046(12) 0.0079(11) 0.0011(12)
C18B 0.0285(16) 0.0265(16) 0.0382(16) -0.0092(13) 0.0116(13) 0.0030(13)
C19B 0.0334(16) 0.0179(15) 0.0494(17) 0.0050(13) 0.0230(14) 0.0064(12)
C20B 0.0428(17) 0.0287(17) 0.0264(15) 0.0101(12) 0.0136(13) 0.0042(13)
C21B 0.0343(16) 0.0233(15) 0.0240(14) 0.0000(11) 0.0134(12) -0.0017(12)
C22B 0.0252(14) 0.0187(14) 0.0193(13) -0.0021(10) 0.0116(11) -0.0020(11)
C23B 0.0183(13) 0.0163(13) 0.0204(13) 0.0009(10) 0.0062(10) 0.0002(10)
C24B 0.0424(17) 0.0224(15) 0.0282(14) -0.0013(12) 0.0232(13) -0.0026(13)
C25B 0.0532(19) 0.0221(16) 0.0395(17) -0.0057(13) 0.0270(15) -0.0012(14)
C26B 0.0348(16) 0.0155(14) 0.0455(17) -0.0040(12) 0.0177(14) -0.0043(12)
C27B 0.0251(15) 0.0237(15) 0.0348(15) 0.0059(12) 0.0126(12) -0.0011(12)
C28B 0.0211(14) 0.0224(14) 0.0179(12) -0.0003(11) 0.0055(11) -0.0001(11)
N1S 0.0509(17) 0.0386(18) 0.0477(18) -0.0079(14) 0.0110(14) -0.0039(14)
C1S 0.022(3) 0.042(5) 0.021(4) -0.001(4) 0.006(4) 0.005(3)
C2S 0.029(3) 0.038(4) 0.146(8) -0.003(4) 0.036(4) -0.002(3)
C1S' 0.034(7) 0.061(10) 0.022(7) -0.024(7) 0.018(7) -0.017(6)
C2S' 0.042(7) 0.207(18) 0.141(14) -0.135(14) 0.035(8) -0.048(9)

loop_
_atom_type_symbol
_atom_type_description
_atom_type_scat_dispersion_real
_atom_type_scat_dispersion_imag
_atom_type_scat_source
C C 0.0033 0.0016 'International Tables Vol C Tables 4.2.6.8 and 6.1.1.4'
H H 0.0000 0.0000 'International Tables Vol C Tables 4.2.6.8 and 6.1.1.4'
N N 0.0061 0.0033 'International Tables Vol C Tables 4.2.6.8 and 6.1.1.4'
O O 0.0106 0.0060 'International Tables Vol C Tables 4.2.6.8 and 6.1.1.4'

loop_
_geom_angle_atom_site_label_1
_geom_angle_atom_site_label_2
_geom_angle_atom_site_label_3
_geom_angle
C15A O1A H1A 111.7
C22A O2A H2A 109.6
C1A N1A C12A 118.34(18)
C1A N1A C11A 119.38(18)
C12A N1A C11A 115.14(18)
C9A N2A C14A 118.20(17)
C9A N2A C13A 119.15(18)
C14A N2A C13A 115.10(18)
C2A C1A N1A 120.6(2)
C2A C1A C10A 119.1(2)
N1A C1A C10A 120.32(19)
C1A C2A C3A 121.3(2)
C1A C2A C15A 122.3(2)
C3A C2A C15A 116.5(2)
C4A C3A C2A 120.8(2)
C4A C3A H3AA 119.6
C2A C3A H3AA 119.6
C3A C4A C5A 120.3(2)
C3A C4A H4AA 119.9
C5A C4A H4AA 119.9
C4A C5A C6A 118.3(2)
C4A C5A C10A 121.0(2)
C6A C5A C10A 120.7(2)
C7A C6A C5A 120.6(2)
C7A C6A H6AA 119.7
C5A C6A H6AA 119.7
C6A C7A C8A 121.2(2)
C6A C7A H7AA 119.4
C8A C7A H7AA 119.4
C9A C8A C7A 120.3(2)
C9A C8A C22A 123.8(2)
C7A C8A C22A 115.9(2)
C8A C9A N2A 120.1(2)
C8A C9A C10A 119.8(2)
N2A C9A C10A 120.10(19)
C5A C10A C9A 117.27(19)
C5A C10A C1A 117.4(2)
C9A C10A C1A 125.4(2)
N1A C11A H11A 109.5
N1A C11A H11B 109.5
H11A C11A H11B 109.5
N1A C11A H11C 109.5
H11A C11A H11C 109.5
H11B C11A H11C 109.5
N1A C12A H12A 109.5
N1A C12A H12B 109.5
H12A C12A H12B 109.5
N1A C12A H12C 109.5
H12A C12A H12C 109.5
H12B C12A H12C 109.5
N2A C13A H13A 109.5
N2A C13A H13B 109.5
H13A C13A H13B 109.5
N2A C13A H13C 109.5
H13A C13A H13C 109.5
H13B C13A H13C 109.5
N2A C14A H14A 109.5
N2A C14A H14B 109.5
H14A C14A H14B 109.5
N2A C14A H14C 109.5
H14A C14A H14C 109.5
H14B C14A H14C 109.5
O1A C15A C16A 112.13(18)
O1A C15A C2A 107.27(16)
C16A C15A C2A 111.45(19)
O1A C15A H15A 108.6
C16A C15A H15A 108.6
C2A C15A H15A 108.6
C17A C16A C21A 118.3(2)
C17A C16A C15A 119.9(2)
C21A C16A C15A 121.8(2)
C16A C17A C18A 121.0(3)
C16A C17A H17A 119.5
C18A C17A H17A 119.5
C17A C18A C19A 120.0(3)
C17A C18A H18A 120.0
C19A C18A H18A 120.0
C20A C19A C18A 119.9(3)
C20A C19A H19A 120.1
C18A C19A H19A 120.1
C19A C20A C21A 119.4(3)
C19A C20A H20A 120.3
C21A C20A H20A 120.3
C16A C21A C20A 121.4(2)
C16A C21A H21A 119.3
C20A C21A H21A 119.3
O2A C22A C8A 106.48(17)
O2A C22A C23A 112.04(17)
C8A C22A C23A 109.34(18)
O2A C22A H22A 109.6
C8A C22A H22A 109.6
C23A C22A H22A 109.6
C24A C23A C28A 118.85(19)
C24A C23A C22A 122.8(2)
C28A C23A C22A 118.32(19)
C23A C24A C25A 120.9(2)
C23A C24A H24A 119.5
C25A C24A H24A 119.5
C26A C25A C24A 119.6(2)
C26A C25A H25A 120.2
C24A C25A H25A 120.2
C25A C26A C27A 119.9(2)
C25A C26A H26A 120.1
C27A C26A H26A 120.1
C26A C27A C28A 120.2(2)
C26A C27A H27A 119.9
C28A C27A H27A 119.9
C27A C28A C23A 120.5(2)
C27A C28A H28A 119.7
C23A C28A H28A 119.7
C15B O1B H1B 100.7
C22B O2B H2B 113.7(18)
C1B N1B C11B 117.78(18)
C1B N1B C12B 119.52(18)
C11B N1B C12B 114.64(18)
C9B N2B C13B 118.24(18)
C9B N2B C14B 118.88(17)
C13B N2B C14B 114.82(19)
C2B C1B N1B 121.06(19)
C2B C1B C10B 119.1(2)
N1B C1B C10B 119.83(19)
C1B C2B C3B 121.3(2)
C1B C2B C15B 121.8(2)
C3B C2B C15B 116.91(19)
C4B C3B C2B 120.5(2)
C4B C3B H3BA 119.7
C2B C3B H3BA 119.7
C3B C4B C5B 120.6(2)
C3B C4B H4BA 119.7
C5B C4B H4BA 119.7
C4B C5B C10B 120.67(19)
C4B C5B C6B 118.5(2)
C10B C5B C6B 120.9(2)
C7B C6B C5B 120.5(2)
C7B C6B H6BA 119.8
C5B C6B H6BA 119.8
C6B C7B C8B 120.8(2)
C6B C7B H7BA 119.6
C8B C7B H7BA 119.6
C9B C8B C7B 120.8(2)
C9B C8B C22B 121.6(2)
C7B C8B C22B 117.67(19)
C8B C9B N2B 119.98(19)
C8B C9B C10B 119.8(2)
N2B C9B C10B 120.16(19)
C5B C10B C9B 116.98(19)
C5B C10B C1B 117.75(19)
C9B C10B C1B 125.3(2)
N1B C11B H11D 109.5
N1B C11B H11E 109.5
H11D C11B H11E 109.5
N1B C11B H11F 109.5
H11D C11B H11F 109.5
H11E C11B H11F 109.5
N1B C12B H12D 109.5
N1B C12B H12E 109.5
H12D C12B H12E 109.5
N1B C12B H12F 109.5
H12D C12B H12F 109.5
H12E C12B H12F 109.5
N2B C13B H13D 109.5
N2B C13B H13E 109.5
H13D C13B H13E 109.5
N2B C13B H13F 109.5
H13D C13B H13F 109.5
H13E C13B H13F 109.5
N2B C14B H14D 109.5
N2B C14B H14E 109.5
H14D C14B H14E 109.5
N2B C14B H14F 109.5
H14D C14B H14F 109.5
H14E C14B H14F 109.5
O1B C15B C16B 112.47(17)
O1B C15B C2B 107.60(17)
C16B C15B C2B 110.85(17)
O1B C15B H15B 108.6
C16B C15B H15B 108.6
C2B C15B H15B 108.6
C21B C16B C17B 118.5(2)
C21B C16B C15B 122.8(2)
C17B C16B C15B 118.7(2)
C18B C17B C16B 121.2(2)
C18B C17B H17B 119.4
C16B C17B H17B 119.4
C19B C18B C17B 119.7(2)
C19B C18B H18B 120.1
C17B C18B H18B 120.1
C18B C19B C20B 119.5(2)
C18B C19B H19B 120.3
C20B C19B H19B 120.3
C19B C20B C21B 120.5(2)
C19B C20B H20B 119.7
C21B C20B H20B 119.7
C16B C21B C20B 120.5(2)
C16B C21B H21B 119.7
C20B C21B H21B 119.7
O2B C22B C8B 111.25(18)
O2B C22B C23B 113.18(17)
C8B C22B C23B 111.34(18)
O2B C22B H22B 106.9
C8B C22B H22B 106.9
C23B C22B H22B 106.9
C28B C23B C24B 117.8(2)
C28B C23B C22B 122.75(19)
C24B C23B C22B 119.31(19)
C25B C24B C23B 121.4(2)
C25B C24B H24B 119.3
C23B C24B H24B 119.3
C24B C25B C26B 120.1(2)
C24B C25B H25B 120.0
C26B C25B H25B 120.0
C27B C26B C25B 119.2(2)
C27B C26B H26B 120.4
C25B C26B H26B 120.4
C26B C27B C28B 120.5(2)
C26B C27B H27B 119.8
C28B C27B H27B 119.8
C23B C28B C27B 121.0(2)
C23B C28B H28B 119.5
C27B C28B H28B 119.5
C1S' N1S C1S 30.6(7)
N1S C1S C2S 174.4(9)
C1S C2S H2SA 106.1
C1S C2S H2SB 111.8
H2SA C2S H2SB 109.7
C1S C2S H2SC 105.1
H2SA C2S H2SC 112.0
H2SB C2S H2SC 112.0
C1S C2S H2SE 95.8
H2SA C2S H2SE 50.4
H2SB C2S H2SE 68.5
H2SC C2S H2SE 156.5
N1S C1S' C2S' 170.6(17)
C1S' C2S' H2SA 100.9
C1S' C2S' H2SD 113.9
H2SA C2S' H2SD 145.1
C1S' C2S' H2SE 108.7
H2SA C2S' H2SE 52.0
H2SD C2S' H2SE 114.2
C1S' C2S' H2SF 97.1
H2SA C2S' H2SF 57.1
H2SD C2S' H2SF 114.1
H2SE C2S' H2SF 107.4

loop_
_geom_bond_atom_site_label_1
_geom_bond_atom_site_label_2
_geom_bond_distance
O1A C15A 1.433(2)
O1A H1A 0.8499
O2A C22A 1.440(2)
O2A H2A 0.8500
N1A C1A 1.415(3)
N1A C12A 1.446(2)
N1A C11A 1.452(3)
N2A C9A 1.417(3)
N2A C14A 1.446(3)
N2A C13A 1.449(3)
C1A C2A 1.388(3)
C1A C10A 1.459(3)
C2A C3A 1.404(3)
C2A C15A 1.520(3)
C3A C4A 1.360(3)
C3A H3AA 0.9300
C4A C5A 1.409(3)
C4A H4AA 0.9300
C5A C6A 1.411(3)
C5A C10A 1.424(3)
C6A C7A 1.353(3)
C6A H6AA 0.9300
C7A C8A 1.406(3)
C7A H7AA 0.9300
C8A C9A 1.395(3)
C8A C22A 1.515(3)
C9A C10A 1.453(3)
C11A H11A 0.9600
C11A H11B 0.9600
C11A H11C 0.9600
C12A H12A 0.9600
C12A H12B 0.9600
C12A H12C 0.9600
C13A H13A 0.9600
C13A H13B 0.9600
C13A H13C 0.9600
C14A H14A 0.9600
C14A H14B 0.9600
C14A H14C 0.9600
C15A C16A 1.514(3)
C15A H15A 0.9800
C16A C17A 1.365(3)
C16A C21A 1.380(3)
C17A C18A 1.377(3)
C17A H17A 0.9300
C18A C19A 1.386(4)
C18A H18A 0.9300
C19A C20A 1.358(3)
C19A H19A 0.9300
C20A C21A 1.389(3)
C20A H20A 0.9300
C21A H21A 0.9300
C22A C23A 1.529(3)
C22A H22A 0.9800
C23A C24A 1.371(3)
C23A C28A 1.390(3)
C24A C25A 1.396(3)
C24A H24A 0.9300
C25A C26A 1.377(3)
C25A H25A 0.9300
C26A C27A 1.379(3)
C26A H26A 0.9300
C27A C28A 1.380(3)
C27A H27A 0.9300
C28A H28A 0.9300
O1B C15B 1.433(2)
O1B H1B 0.8494
O2B C22B 1.427(2)
O2B H2B 0.715(18)
N1B C1B 1.416(3)
N1B C11B 1.449(3)
N1B C12B 1.458(2)
N2B C9B 1.425(3)
N2B C13B 1.451(3)
N2B C14B 1.458(2)
C1B C2B 1.384(3)
C1B C10B 1.456(3)
C2B C3B 1.410(3)
C2B C15B 1.526(3)
C3B C4B 1.358(3)
C3B H3BA 0.9300
C4B C5B 1.410(3)
C4B H4BA 0.9300
C5B C10B 1.421(3)
C5B C6B 1.421(3)
C6B C7B 1.352(3)
C6B H6BA 0.9300
C7B C8B 1.406(3)
C7B H7BA 0.9300
C8B C9B 1.391(3)
C8B C22B 1.518(3)
C9B C10B 1.455(3)
C11B H11D 0.9600
C11B H11E 0.9600
C11B H11F 0.9600
C12B H12D 0.9600
C12B H12E 0.9600
C12B H12F 0.9600
C13B H13D 0.9600
C13B H13E 0.9600
C13B H13F 0.9600
C14B H14D 0.9600
C14B H14E 0.9600
C14B H14F 0.9600
C15B C16B 1.520(3)
C15B H15B 0.9800
C16B C21B 1.379(3)
C16B C17B 1.388(3)
C17B C18B 1.386(3)
C17B H17B 0.9300
C18B C19B 1.380(3)
C18B H18B 0.9300
C19B C20B 1.381(3)
C19B H19B 0.9300
C20B C21B 1.387(3)
C20B H20B 0.9300
C21B H21B 0.9300
C22B C23B 1.521(3)
C22B H22B 0.9800
C23B C28B 1.380(3)
C23B C24B 1.392(3)
C24B C25B 1.376(3)
C24B H24B 0.9300
C25B C26B 1.384(3)
C25B H25B 0.9300
C26B C27B 1.376(3)
C26B H26B 0.9300
C27B C28B 1.386(3)
C27B H27B 0.9300
C28B H28B 0.9300
N1S C1S' 1.082(17)
N1S C1S 1.114(11)
C1S C2S 1.448(12)
C2S H2SA 0.9602
C2S H2SB 0.9599
C2S H2SC 0.9599
C2S H2SE 1.1667
C1S' C2S' 1.427(18)
C2S' H2SA 1.1243
C2S' H2SD 0.9601
C2S' H2SE 0.9597
C2S' H2SF 0.9603

loop_
_geom_torsion_atom_site_label_1
_geom_torsion_atom_site_label_2
_geom_torsion_atom_site_label_3
_geom_torsion_atom_site_label_4
_geom_torsion
C12A N1A C1A C2A -93.0(3)
C11A N1A C1A C2A 56.0(3)
C12A N1A C1A C10A 89.5(2)
C11A N1A C1A C10A -121.5(2)
N1A C1A C2A C3A -171.54(19)
C10A C1A C2A C3A 6.0(3)
N1A C1A C2A C15A 7.7(3)
C10A C1A C2A C15A -174.72(18)
C1A C2A C3A C4A -2.4(3)
C15A C2A C3A C4A 178.30(19)
C2A C3A C4A C5A -2.1(3)
C3A C4A C5A C6A -175.7(2)
C3A C4A C5A C10A 2.8(3)
C4A C5A C6A C7A -179.3(2)
C10A C5A C6A C7A 2.2(3)
C5A C6A C7A C8A -0.4(3)
C6A C7A C8A C9A -2.6(3)
C6A C7A C8A C22A 176.1(2)
C7A C8A C9A N2A -174.00(19)
C22A C8A C9A N2A 7.4(3)
C7A C8A C9A C10A 3.8(3)
C22A C8A C9A C10A -174.78(19)
C14A N2A C9A C8A -92.3(2)
C13A N2A C9A C8A 56.0(3)
C14A N2A C9A C10A 89.9(2)
C13A N2A C9A C10A -121.8(2)
C4A C5A C10A C9A -179.43(19)
C6A C5A C10A C9A -0.9(3)
C4A C5A C10A C1A 0.8(3)
C6A C5A C10A C1A 179.34(19)
C8A C9A C10A C5A -2.0(3)
N2A C9A C10A C5A 175.77(18)
C8A C9A C10A C1A 177.69(19)
N2A C9A C10A C1A -4.5(3)
C2A C1A C10A C5A -5.1(3)
N1A C1A C10A C5A 172.43(18)
C2A C1A C10A C9A 175.1(2)
N1A C1A C10A C9A -7.3(3)
C1A C2A C15A O1A -105.8(2)
C3A C2A C15A O1A 73.5(2)
C1A C2A C15A C16A 131.1(2)
C3A C2A C15A C16A -49.6(3)
O1A C15A C16A C17A 158.8(2)
C2A C15A C16A C17A -80.9(3)
O1A C15A C16A C21A -20.8(3)
C2A C15A C16A C21A 99.4(3)
C21A C16A C17A C18A 1.3(4)
C15A C16A C17A C18A -178.3(3)
C16A C17A C18A C19A -1.0(5)
C17A C18A C19A C20A 0.1(6)
C18A C19A C20A C21A 0.4(5)
C17A C16A C21A C20A -0.8(4)
C15A C16A C21A C20A 178.8(2)
C19A C20A C21A C16A 0.0(4)
C9A C8A C22A O2A -114.0(2)
C7A C8A C22A O2A 67.4(2)
C9A C8A C22A C23A 124.8(2)
C7A C8A C22A C23A -53.8(3)
O2A C22A C23A C24A -17.4(3)
C8A C22A C23A C24A 100.4(3)
O2A C22A C23A C28A 164.8(2)
C8A C22A C23A C28A -77.4(3)
C28A C23A C24A C25A 1.9(4)
C22A C23A C24A C25A -175.9(2)
C23A C24A C25A C26A -0.6(4)
C24A C25A C26A C27A -1.0(4)
C25A C26A C27A C28A 1.2(4)
C26A C27A C28A C23A 0.2(4)
C24A C23A C28A C27A -1.7(4)
C22A C23A C28A C27A 176.2(2)
C11B N1B C1B C2B 91.2(2)
C12B N1B C1B C2B -55.9(3)
C11B N1B C1B C10B -91.0(2)
C12B N1B C1B C10B 121.9(2)
N1B C1B C2B C3B 173.94(19)
C10B C1B C2B C3B -3.9(3)
N1B C1B C2B C15B -7.0(3)
C10B C1B C2B C15B 175.18(18)
C1B C2B C3B C4B 1.0(3)
C15B C2B C3B C4B -178.1(2)
C2B C3B C4B C5B 1.3(3)
C3B C4B C5B C10B -0.5(3)
C3B C4B C5B C6B 179.7(2)
C4B C5B C6B C7B 178.1(2)
C10B C5B C6B C7B -1.7(3)
C5B C6B C7B C8B 2.2(3)
C6B C7B C8B C9B 1.6(3)
C6B C7B C8B C22B -177.7(2)
C7B C8B C9B N2B 171.70(19)
C22B C8B C9B N2B -9.1(3)
C7B C8B C9B C10B -5.7(3)
C22B C8B C9B C10B 173.52(18)
C13B N2B C9B C8B 89.4(2)
C14B N2B C9B C8B -57.7(3)
C13B N2B C9B C10B -93.2(2)
C14B N2B C9B C10B 119.7(2)
C4B C5B C10B C9B 177.87(19)
C6B C5B C10B C9B -2.3(3)
C4B C5B C10B C1B -2.3(3)
C6B C5B C10B C1B 177.48(19)
C8B C9B C10B C5B 6.0(3)
N2B C9B C10B C5B -171.46(18)
C8B C9B C10B C1B -173.84(19)
N2B C9B C10B C1B 8.8(3)
C2B C1B C10B C5B 4.5(3)
N1B C1B C10B C5B -173.37(19)
C2B C1B C10B C9B -175.8(2)
N1B C1B C10B C9B 6.4(3)
C1B C2B C15B O1B 106.5(2)
C3B C2B C15B O1B -74.4(2)
C1B C2B C15B C16B -130.1(2)
C3B C2B C15B C16B 48.9(3)
O1B C15B C16B C21B 14.0(3)
C2B C15B C16B C21B -106.5(2)
O1B C15B C16B C17B -165.34(18)
C2B C15B C16B C17B 74.2(3)
C21B C16B C17B C18B -0.7(3)
C15B C16B C17B C18B 178.7(2)
C16B C17B C18B C19B 0.8(4)
C17B C18B C19B C20B 0.1(4)
C18B C19B C20B C21B -1.2(4)
C17B C16B C21B C20B -0.4(3)
C15B C16B C21B C20B -179.8(2)
C19B C20B C21B C16B 1.3(4)
C9B C8B C22B O2B 105.9(2)
C7B C8B C22B O2B -74.9(2)
C9B C8B C22B C23B -126.9(2)
C7B C8B C22B C23B 52.4(2)
O2B C22B C23B C28B -13.0(3)
C8B C22B C23B C28B -139.2(2)
O2B C22B C23B C24B 171.3(2)
C8B C22B C23B C24B 45.1(3)
C28B C23B C24B C25B -0.3(4)
C22B C23B C24B C25B 175.5(2)
C23B C24B C25B C26B -1.0(4)
C24B C25B C26B C27B 1.3(4)
C25B C26B C27B C28B -0.2(4)
C24B C23B C28B C27B 1.4(3)
C22B C23B C28B C27B -174.3(2)
C26B C27B C28B C23B -1.1(4)
C1S' N1S C1S C2S 131(11)
C1S N1S C1S' C2S' 121(9)
